data_4341300
loop_
_publ_author_name
'Hurtubise, Venesia L.'
'McArdle, James M.'
'Naeem, Saira'
'Toscani, Anita'
'White, Andrew J. P.'
'Long, Nicholas J.'
'Wilton-Ely, James D E T'

_publ_section_title
;
 Multimetallic complexes and functionalized nanoparticles based on
 unsymmetrical dithiocarbamate ligands with allyl and propargyl
 functionality.
;
_journal_issue 21
_journal_name_full 'Inorganic chemistry'
_journal_page_first 11740
_journal_page_last 11748
_journal_paper_doi 10.1021/ic502015c
_journal_volume 53
_journal_year 2014
_chemical_formula_moiety 'C55 H50 N P4 Ru S2, F6 P, 0.5(C H2 Cl2)'
_chemical_formula_sum 'C55.5 H51 Cl F6 N P5 Ru S2'
_chemical_formula_weight 1201.46
_chemical_name_systematic
; 
 ? 
;
_space_group_crystal_system monoclinic
_space_group_IT_number 14
_space_group_name_Hall '-P 2ybc'
_space_group_name_H-M_alt 'P 1 21/c 1'
_symmetry_space_group_name_Hall '-P 2ybc'
_symmetry_space_group_name_H-M 'P 1 21/c 1'
_atom_sites_solution_hydrogens geom
_audit_creation_method SHELXL-2013
_cell_angle_alpha 90
_cell_angle_beta 94.8134(5)
_cell_angle_gamma 90
_cell_formula_units_Z 4
_cell_length_a 17.13911(11)
_cell_length_b 11.81289(6)
_cell_length_c 27.19952(16)
_cell_measurement_reflns_used 20770
_cell_measurement_temperature 173
_cell_measurement_theta_max 74.0970
_cell_measurement_theta_min 2.5700
_cell_volume 5487.46(6)
_computing_cell_refinement CrysAlisPro,
_computing_data_collection CrysAlisPro,
_computing_data_reduction CrysAlisPro,
_computing_molecular_graphics 'Bruker SHELXTL'
_computing_publication_material 'CIFTAB-2013 (Sheldrick, 2013)'
_computing_structure_refinement 'SHELXL-2013 (Sheldrick, 2013)'
_computing_structure_solution 'SHELXS-2013 (Sheldrick, 2013)'
_diffrn_ambient_temperature 173
_diffrn_detector_area_resol_mean 10.4115
_diffrn_measured_fraction_theta_full 1.000
_diffrn_measured_fraction_theta_max 0.987
_diffrn_measurement_device_type 'Agilent Xcalibur PX Ultra A'
_diffrn_measurement_method 'omega scans'
_diffrn_radiation_type CuK\a
_diffrn_radiation_wavelength 1.54184
_diffrn_reflns_av_R_equivalents 0.0244
_diffrn_reflns_av_unetI/netI 0.0235
_diffrn_reflns_Laue_measured_fraction_full 1.000
_diffrn_reflns_Laue_measured_fraction_max 0.987
_diffrn_reflns_limit_h_max 18
_diffrn_reflns_limit_h_min -21
_diffrn_reflns_limit_k_max 14
_diffrn_reflns_limit_k_min -12
_diffrn_reflns_limit_l_max 33
_diffrn_reflns_limit_l_min -25
_diffrn_reflns_number 39642
_diffrn_reflns_point_group_measured_fraction_full 1.000
_diffrn_reflns_point_group_measured_fraction_max 0.987
_diffrn_reflns_theta_full 67.684
_diffrn_reflns_theta_max 74.492
_diffrn_reflns_theta_min 3.261
_diffrn_source 'Enhance Ultra (Cu) X-ray Source'
_exptl_absorpt_coefficient_mu 5.340
_exptl_absorpt_correction_T_max 0.908
_exptl_absorpt_correction_T_min 0.367
_exptl_absorpt_correction_type analytical
_exptl_absorpt_process_details
; 
CrysAlisPro, Agilent Technologies, 
Version 1.171.36.28 (release 01-02-2013 CrysAlis171 .NET) 
(compiled Feb  1 2013,16:14:44) 
Analytical numeric absorption correction using a multifaceted crystal 
model based on expressions derived by R.C. Clark & J.S. Reid. 
(Clark, R. C. & Reid, J. S. (1995). Acta Cryst. A51, 887-897) 
;
_exptl_crystal_colour Pink
_exptl_crystal_density_diffrn 1.454
_exptl_crystal_description needles
_exptl_crystal_F_000 2452
_exptl_crystal_size_max 0.34
_exptl_crystal_size_mid 0.09
_exptl_crystal_size_min 0.02
_refine_diff_density_max 0.898
_refine_diff_density_min -0.668
_refine_diff_density_rms 0.063
_refine_ls_extinction_method none
_refine_ls_goodness_of_fit_ref 1.018
_refine_ls_hydrogen_treatment constr
_refine_ls_matrix_type full
_refine_ls_number_parameters 675
_refine_ls_number_reflns 11062
_refine_ls_number_restraints 175
_refine_ls_restrained_S_all 1.025
_refine_ls_R_factor_all 0.0365
_refine_ls_R_factor_gt 0.0335
_refine_ls_shift/su_max 0.004
_refine_ls_shift/su_mean 0.000
_refine_ls_structure_factor_coef Fsqd
_refine_ls_weighting_details 'w=1/[\s^2^(Fo^2^)+(0.0491P)^2^+4.3776P] where P=(Fo^2^+2Fc^2^)/3'
_refine_ls_weighting_scheme calc
_refine_ls_wR_factor_gt 0.0876
_refine_ls_wR_factor_ref 0.0898
_reflns_Friedel_coverage 0.000
_reflns_number_gt 10209
_reflns_number_total 11062
_reflns_threshold_expression 'I > 2\s(I)'
_cod_data_source_file ic502015c_si_002.cif
_cod_data_source_block 11
_cod_depositor_comments 'Adding full bibliography for 4341299--4341300.cif.'
_cod_original_cell_volume 5487.46(5)
_cod_original_formula_sum 'C55.50 H51 Cl F6 N P5 Ru S2'
_cod_database_code 4341300
_shelx_space_group_comment
; 
The symmetry employed for this shelxl refinement is uniquely defined 
by the following loop, which should always be used as a source of 
symmetry information in preference to the above space-group names. 
They are only intended as comments. 
;
_shelxl_version_number 2013-4

loop_
_space_group_symop_operation_xyz
'x, y, z'
'-x, y+1/2, -z+1/2'
'-x, -y, -z'
'x, -y-1/2, z-1/2'

loop_
_atom_site_label
_atom_site_type_symbol
_atom_site_fract_x
_atom_site_fract_y
_atom_site_fract_z
_atom_site_U_iso_or_equiv
_atom_site_adp_type
_atom_site_occupancy
_atom_site_site_symmetry_order
_atom_site_calc_flag
_atom_site_refinement_flags_posn
_atom_site_refinement_flags_adp
_atom_site_refinement_flags_occupancy
_atom_site_disorder_assembly
_atom_site_disorder_group
Ru1 Ru 0.25516(2) 0.34817(2) 0.56685(2) 0.02646(6) Uani 1 1 d . . . . .
S1 S 0.15812(3) 0.19888(5) 0.55331(3) 0.04304(14) Uani 1 1 d . . . . .
C2 C 0.13315(15) 0.2569(2) 0.49648(11) 0.0463(6) Uani 1 1 d . . . . .
S3 S 0.18480(4) 0.37692(5) 0.48655(2) 0.04137(14) Uani 1 1 d . . . . .
N4 N 0.07864(16) 0.2158(2) 0.46366(12) 0.0650(8) Uani 1 1 d . . . . .
C5 C 0.0355(2) 0.1177(4) 0.47191(18) 0.0802(12) Uani 1 1 d . . . . .
H5A H -0.0210 0.1365 0.4678 0.096 Uiso 1 1 calc R U . . .
H5B H 0.0479 0.0931 0.5065 0.096 Uiso 1 1 calc R U . . .
C6 C 0.0505(3) 0.0227(4) 0.43882(19) 0.0828(12) Uani 1 1 d . . . . .
C7 C 0.0596(3) -0.0536(4) 0.4108(3) 0.114(2) Uani 1 1 d . . . . .
H7A H 0.0669 -0.1141 0.3886 0.137 Uiso 1 1 calc R U . . .
C8 C 0.0614(3) 0.2718(4) 0.41547(16) 0.0884(14) Uani 1 1 d . . . . .
H8A H 0.0450 0.3500 0.4207 0.133 Uiso 1 1 calc R U . . .
H8B H 0.0194 0.2309 0.3964 0.133 Uiso 1 1 calc R U . . .
H8C H 0.1085 0.2717 0.3974 0.133 Uiso 1 1 calc R U . . .
P9 P 0.34708(3) 0.23653(4) 0.53143(2) 0.02959(11) Uani 1 1 d . . . . .
C10 C 0.42255(13) 0.34810(18) 0.53039(8) 0.0306(4) Uani 1 1 d . . . . .
H10A H 0.4379 0.3634 0.4967 0.037 Uiso 1 1 calc R U . . .
H10B H 0.4695 0.3317 0.5530 0.037 Uiso 1 1 calc R U . . .
P11 P 0.36109(3) 0.46272(4) 0.55377(2) 0.02575(11) Uani 1 1 d . . . . .
C12 C 0.32670(14) 0.18289(19) 0.46875(9) 0.0354(5) Uani 1 1 d . . . . .
C13 C 0.28050(16) 0.0857(2) 0.46261(11) 0.0460(6) Uani 1 1 d . . . . .
H13A H 0.2627 0.0492 0.4907 0.055 Uiso 1 1 calc R U . . .
C14 C 0.26037(19) 0.0421(3) 0.41604(13) 0.0575(8) Uani 1 1 d . . . . .
H14A H 0.2293 -0.0244 0.4124 0.069 Uiso 1 1 calc R U . . .
C15 C 0.2852(2) 0.0949(3) 0.37511(12) 0.0593(8) Uani 1 1 d . . . . .
H15A H 0.2709 0.0653 0.3431 0.071 Uiso 1 1 calc R U . . .
C16 C 0.3309(2) 0.1909(3) 0.38053(11) 0.0519(7) Uani 1 1 d . . . . .
H16A H 0.3480 0.2273 0.3522 0.062 Uiso 1 1 calc R U . . .
C17 C 0.35208(16) 0.2348(2) 0.42714(9) 0.0414(5) Uani 1 1 d . . . . .
H17A H 0.3840 0.3005 0.4306 0.050 Uiso 1 1 calc R U . . .
C18 C 0.39321(14) 0.11313(19) 0.56185(9) 0.0350(5) Uani 1 1 d . . . . .
C19 C 0.46958(16) 0.0845(2) 0.55405(11) 0.0450(6) Uani 1 1 d . . . . .
H19A H 0.4983 0.1299 0.5330 0.054 Uiso 1 1 calc R U . . .
C20 C 0.50434(17) -0.0099(2) 0.57675(12) 0.0510(7) Uani 1 1 d . . . . .
H20A H 0.5571 -0.0283 0.5719 0.061 Uiso 1 1 calc R U . . .
C21 C 0.46188(18) -0.0774(2) 0.60652(11) 0.0488(6) Uani 1 1 d . . . . .
H21A H 0.4855 -0.1425 0.6220 0.059 Uiso 1 1 calc R U . . .
C22 C 0.38531(18) -0.0503(2) 0.61373(12) 0.0507(7) Uani 1 1 d . . . . .
H22A H 0.3560 -0.0975 0.6337 0.061 Uiso 1 1 calc R U . . .
C23 C 0.35111(16) 0.0459(2) 0.59189(11) 0.0442(6) Uani 1 1 d . . . . .
H23A H 0.2989 0.0656 0.5976 0.053 Uiso 1 1 calc R U . . .
C24 C 0.42219(13) 0.53382(17) 0.60240(8) 0.0289(4) Uani 1 1 d . . . . .
C25 C 0.50267(14) 0.5182(2) 0.60881(9) 0.0361(5) Uani 1 1 d . . . . .
H25A H 0.5278 0.4704 0.5869 0.043 Uiso 1 1 calc R U . . .
C26 C 0.54655(15) 0.5723(2) 0.64711(10) 0.0424(6) Uani 1 1 d . . . . .
H26A H 0.6016 0.5609 0.6515 0.051 Uiso 1 1 calc R U . . .
C27 C 0.51062(18) 0.6427(2) 0.67894(9) 0.0434(6) Uani 1 1 d . . . . .
H27A H 0.5407 0.6787 0.7054 0.052 Uiso 1 1 calc R U . . .
C28 C 0.43067(17) 0.6604(2) 0.67216(10) 0.0445(6) Uani 1 1 d . . . . .
H28A H 0.4059 0.7097 0.6937 0.053 Uiso 1 1 calc R U . . .
C29 C 0.38653(14) 0.6065(2) 0.63403(9) 0.0370(5) Uani 1 1 d . . . . .
H29A H 0.3317 0.6191 0.6295 0.044 Uiso 1 1 calc R U . . .
C30 C 0.35358(13) 0.57147(19) 0.50545(8) 0.0319(4) Uani 1 1 d . . . . .
C31 C 0.36956(15) 0.6853(2) 0.51608(10) 0.0387(5) Uani 1 1 d . . . . .
H31A H 0.3887 0.7070 0.5485 0.046 Uiso 1 1 calc R U . . .
C32 C 0.35760(17) 0.7671(2) 0.47935(11) 0.0491(6) Uani 1 1 d . . . . .
H32A H 0.3675 0.8445 0.4871 0.059 Uiso 1 1 calc R U . . .
C33 C 0.33156(18) 0.7368(3) 0.43186(11) 0.0546(8) Uani 1 1 d . . . . .
H33A H 0.3243 0.7928 0.4068 0.065 Uiso 1 1 calc R U . . .
C34 C 0.31604(18) 0.6245(3) 0.42087(10) 0.0517(7) Uani 1 1 d . . . . .
H34A H 0.2984 0.6033 0.3881 0.062 Uiso 1 1 calc R U . . .
C35 C 0.32616(16) 0.5420(2) 0.45753(9) 0.0410(5) Uani 1 1 d . . . . .
H35A H 0.3143 0.4652 0.4498 0.049 Uiso 1 1 calc R U . . .
P36 P 0.17554(3) 0.47152(5) 0.60840(2) 0.02959(12) Uani 1 1 d D . . . .
C37 C 0.22528(15) 0.4452(2) 0.66999(9) 0.0383(5) Uani 1 1 d . . . . .
H37A H 0.1884 0.4241 0.6945 0.046 Uiso 1 1 calc R U . . .
H37B H 0.2580 0.5100 0.6823 0.046 Uiso 1 1 calc R U . . .
P38 P 0.28439(3) 0.32393(5) 0.65161(2) 0.03242(12) Uani 1 1 d D . . . .
C39 C 0.17394(13) 0.6240(2) 0.59801(9) 0.0333(5) Uani 1 1 d . . . . .
C40 C 0.18192(16) 0.6649(2) 0.55094(11) 0.0428(6) Uani 1 1 d . . . . .
H40A H 0.1896 0.6137 0.5248 0.051 Uiso 1 1 calc R U . . .
C41 C 0.17869(18) 0.7808(3) 0.54187(15) 0.0595(8) Uani 1 1 d . . . . .
H41A H 0.1830 0.8088 0.5095 0.071 Uiso 1 1 calc R U . . .
C42 C 0.16917(19) 0.8546(2) 0.58011(18) 0.0709(12) Uani 1 1 d . . . . .
H42A H 0.1674 0.9338 0.5741 0.085 Uiso 1 1 calc R U . . .
C43 C 0.1622(2) 0.8140(3) 0.62686(16) 0.0762(12) Uani 1 1 d . . . . .
H43A H 0.1559 0.8655 0.6531 0.091 Uiso 1 1 calc R U . . .
C44 C 0.1641(2) 0.6992(3) 0.63610(11) 0.0563(8) Uani 1 1 d . . . . .
H44A H 0.1588 0.6717 0.6685 0.068 Uiso 1 1 calc R U . . .
C45 C 0.07156(11) 0.4352(3) 0.61002(11) 0.0385(9) Uani 0.740(7) 1 d DG U P A 1
C46 C 0.02704(14) 0.4254(3) 0.56510(10) 0.0464(10) Uani 0.740(7) 1 d G U P A 1
H46A H 0.0505 0.4381 0.5352 0.056 Uiso 0.740(7) 1 calc R U P A 1
C47 C -0.05178(14) 0.3969(3) 0.56399(14) 0.0611(14) Uani 0.740(7) 1 d G U P A 1
H47A H -0.0822 0.3902 0.5333 0.073 Uiso 0.740(7) 1 calc R U P A 1
C48 C -0.08609(11) 0.3783(4) 0.60781(18) 0.0786(18) Uani 0.740(7) 1 d G U P A 1
H48A H -0.1400 0.3589 0.6070 0.094 Uiso 0.740(7) 1 calc R U P A 1
C49 C -0.04158(17) 0.3881(5) 0.65273(15) 0.106(3) Uani 0.740(7) 1 d G . P A 1
H49A H -0.0650 0.3754 0.6827 0.127 Uiso 0.740(7) 1 calc R U P A 1
C50 C 0.03724(16) 0.4165(4) 0.65384(11) 0.0811(19) Uani 0.740(7) 1 d G U P A 1
H50A H 0.0677 0.4232 0.6845 0.097 Uiso 0.740(7) 1 calc R U P A 1
C45' C 0.0720(4) 0.4607(8) 0.6201(3) 0.038(3) Uiso 0.260(7) 1 d DG U P A 2
C46' C 0.0216(5) 0.4133(8) 0.5830(3) 0.043(3) Uiso 0.260(7) 1 d G U P A 2
H46B H 0.0411 0.3905 0.5529 0.052 Uiso 0.260(7) 1 calc R U P A 2
C47' C -0.0572(5) 0.3991(8) 0.5900(3) 0.048(3) Uiso 0.260(7) 1 d G U P A 2
H47B H -0.0916 0.3667 0.5646 0.057 Uiso 0.260(7) 1 calc R U P A 2
C48' C -0.0857(4) 0.4324(10) 0.6341(4) 0.073(4) Uiso 0.260(7) 1 d G U P A 2
H48B H -0.1395 0.4228 0.6389 0.088 Uiso 0.260(7) 1 calc R U P A 2
C49' C -0.0353(5) 0.4799(11) 0.6713(3) 0.079(4) Uiso 0.260(7) 1 d G . P A 2
H49B H -0.0548 0.5026 0.7014 0.094 Uiso 0.260(7) 1 calc R U P A 2
C50' C 0.0435(5) 0.4940(9) 0.6643(3) 0.059(3) Uiso 0.260(7) 1 d G U P A 2
H50B H 0.0779 0.5264 0.6897 0.071 Uiso 0.260(7) 1 calc R U P A 2
C51 C 0.24363(17) 0.2018(2) 0.68203(10) 0.0442(6) Uani 1 1 d . . . . .
C52 C 0.1638(2) 0.1796(3) 0.67418(14) 0.0636(9) Uani 1 1 d . . . . .
H52A H 0.1316 0.2263 0.6525 0.076 Uiso 1 1 calc R U . . .
C53 C 0.1306(2) 0.0890(3) 0.69804(16) 0.0749(10) Uani 1 1 d . . . . .
H53A H 0.0759 0.0751 0.6931 0.090 Uiso 1 1 calc R U . . .
C54 C 0.1776(2) 0.0199(3) 0.72878(14) 0.0679(9) Uani 1 1 d . . . . .
H54A H 0.1551 -0.0406 0.7457 0.081 Uiso 1 1 calc R U . . .
C55 C 0.2571(2) 0.0384(3) 0.73494(12) 0.0604(8) Uani 1 1 d . . . . .
H55A H 0.2894 -0.0108 0.7554 0.072 Uiso 1 1 calc R U . . .
C56 C 0.29029(19) 0.1281(2) 0.71161(11) 0.0492(6) Uani 1 1 d . . . . .
H56A H 0.3453 0.1395 0.7158 0.059 Uiso 1 1 calc R U . . .
C57 C 0.3777(2) 0.3423(4) 0.68864(17) 0.0359(11) Uani 0.711(17) 1 d DG U P B 1
C58 C 0.3825(4) 0.4075(3) 0.7313(2) 0.0506(14) Uani 0.711(17) 1 d G U P B 1
H58A H 0.3368 0.4426 0.7418 0.061 Uiso 0.711(17) 1 calc R U P B 1
C59 C 0.4540(5) 0.4215(3) 0.7587(3) 0.067(2) Uani 0.711(17) 1 d G U P B 1
H59A H 0.4572 0.4660 0.7879 0.080 Uiso 0.711(17) 1 calc R U P B 1
C60 C 0.5208(3) 0.3701(5) 0.7434(3) 0.060(2) Uani 0.711(17) 1 d G U P B 1
H60A H 0.5697 0.3797 0.7621 0.072 Uiso 0.711(17) 1 calc R U P B 1
C61 C 0.51609(18) 0.3049(7) 0.7007(2) 0.0569(19) Uani 0.711(17) 1 d G U P B 1
H61A H 0.5618 0.2698 0.6902 0.068 Uiso 0.711(17) 1 calc R U P B 1
C62 C 0.44454(19) 0.2910(6) 0.67334(18) 0.0450(12) Uani 0.711(17) 1 d G U P B 1
H62A H 0.4413 0.2464 0.6442 0.054 Uiso 0.711(17) 1 calc R U P B 1
C57' C 0.3854(5) 0.3299(12) 0.6814(5) 0.041(3) Uiso 0.289(17) 1 d DG U P B 2
C58' C 0.4019(5) 0.4009(10) 0.7217(4) 0.043(3) Uiso 0.289(17) 1 d G U P B 2
H58B H 0.3616 0.4458 0.7336 0.052 Uiso 0.289(17) 1 calc R U P B 2
C59' C 0.4775(5) 0.4061(8) 0.7446(4) 0.043(3) Uiso 0.289(17) 1 d G U P B 2
H59B H 0.4888 0.4545 0.7721 0.052 Uiso 0.289(17) 1 calc R U P B 2
C60' C 0.5365(4) 0.3404(9) 0.7271(4) 0.037(2) Uiso 0.289(17) 1 d G U P B 2
H60B H 0.5882 0.3439 0.7428 0.044 Uiso 0.289(17) 1 calc R U P B 2
C61' C 0.5200(5) 0.2695(8) 0.6868(4) 0.042(3) Uiso 0.289(17) 1 d G U P B 2
H61B H 0.5604 0.2245 0.6749 0.050 Uiso 0.289(17) 1 calc R U P B 2
C62' C 0.4445(6) 0.2642(10) 0.6639(4) 0.041(3) Uiso 0.289(17) 1 d G U P B 2
H62B H 0.4332 0.2158 0.6364 0.049 Uiso 0.289(17) 1 calc R U P B 2
P70 P 0.23561(4) 0.69217(6) 0.78821(2) 0.04061(14) Uani 1 1 d . . . . .
F71 F 0.27804(13) 0.7109(2) 0.73903(7) 0.0794(6) Uani 1 1 d . . . . .
F72 F 0.15746(13) 0.7419(2) 0.76157(7) 0.0730(6) Uani 1 1 d . . . . .
F73 F 0.2619(2) 0.81423(17) 0.80665(8) 0.0932(9) Uani 1 1 d . . . . .
F74 F 0.31409(13) 0.6417(2) 0.81516(8) 0.0734(6) Uani 1 1 d . . . . .
F75 F 0.21062(15) 0.56908(18) 0.77022(8) 0.0766(6) Uani 1 1 d . . . . .
F76 F 0.19405(14) 0.67137(19) 0.83735(7) 0.0708(6) Uani 1 1 d . . . . .
C80 C 0.0967(4) 0.1289(9) 0.2924(4) 0.057(2) Uani 0.3073(18) 1 d D U P C 1
H80A H 0.1102 0.0879 0.3237 0.068 Uiso 0.3073(18) 1 calc R U P C 1
H80B H 0.1031 0.0736 0.2656 0.068 Uiso 0.3073(18) 1 calc R U P C 1
Cl81 Cl 0.0036(2) 0.1527(4) 0.29083(14) 0.0870(11) Uani 0.3073(18) 1 d D U P C 1
Cl82 Cl 0.1638(2) 0.2182(3) 0.28850(12) 0.0824(10) Uani 0.3073(18) 1 d D U P C 1
C85 C 0.0223(14) 0.2276(11) 0.2781(8) 0.080(4) Uiso 0.1927(18) 1 d D U P D 2
H85A H 0.0392 0.2382 0.2444 0.096 Uiso 0.1927(18) 1 calc R U P D 2
H85B H -0.0341 0.2082 0.2732 0.096 Uiso 0.1927(18) 1 calc R U P D 2
Cl86 Cl 0.0632(6) 0.1102(8) 0.2961(4) 0.118(3) Uiso 0.1927(18) 1 d D U P D 2
Cl87 Cl 0.0227(4) 0.3534(5) 0.3002(2) 0.0863(16) Uiso 0.1927(18) 1 d D U P D 2

loop_
_atom_site_aniso_label
_atom_site_aniso_U_11
_atom_site_aniso_U_22
_atom_site_aniso_U_33
_atom_site_aniso_U_23
_atom_site_aniso_U_13
_atom_site_aniso_U_12
Ru1 0.02534(9) 0.02210(9) 0.03139(9) 0.00108(6) -0.00079(6) 0.00153(5)
S1 0.0306(3) 0.0286(3) 0.0690(4) -0.0033(3) -0.0010(3) -0.0015(2)
C2 0.0342(12) 0.0359(13) 0.0666(17) -0.0174(12) -0.0087(11) 0.0078(10)
S3 0.0478(3) 0.0345(3) 0.0391(3) -0.0070(2) -0.0125(2) 0.0108(2)
N4 0.0475(14) 0.0557(15) 0.087(2) -0.0281(14) -0.0235(13) 0.0076(12)
C5 0.0478(18) 0.085(3) 0.106(3) -0.033(2) -0.0041(19) -0.0094(18)
C6 0.065(2) 0.073(3) 0.108(3) -0.022(2) -0.003(2) -0.0104(19)
C7 0.109(4) 0.077(3) 0.162(5) -0.053(3) 0.045(4) -0.022(3)
C8 0.084(3) 0.081(3) 0.090(3) -0.026(2) -0.051(2) 0.012(2)
P9 0.0302(3) 0.0217(2) 0.0367(3) -0.0002(2) 0.0019(2) 0.00299(19)
C10 0.0305(11) 0.0258(10) 0.0356(11) -0.0029(8) 0.0025(8) 0.0023(8)
P11 0.0280(2) 0.0219(2) 0.0271(2) 0.00122(18) 0.00105(19) 0.00060(18)
C12 0.0364(12) 0.0246(10) 0.0446(13) -0.0080(9) -0.0005(10) 0.0060(9)
C13 0.0457(14) 0.0337(13) 0.0587(16) -0.0124(11) 0.0048(12) -0.0019(11)
C14 0.0536(17) 0.0435(15) 0.074(2) -0.0264(15) 0.0005(15) -0.0067(13)
C15 0.0654(19) 0.0540(17) 0.0561(17) -0.0245(14) -0.0090(14) 0.0028(15)
C16 0.0673(19) 0.0464(15) 0.0409(14) -0.0093(12) -0.0020(13) 0.0078(13)
C17 0.0490(14) 0.0316(12) 0.0426(13) -0.0063(10) -0.0018(11) 0.0033(10)
C18 0.0370(12) 0.0267(11) 0.0413(12) 0.0015(9) 0.0031(9) 0.0043(9)
C19 0.0432(13) 0.0350(13) 0.0587(15) 0.0099(11) 0.0149(11) 0.0114(10)
C20 0.0429(14) 0.0441(15) 0.0667(18) 0.0123(13) 0.0095(13) 0.0165(12)
C21 0.0528(15) 0.0368(13) 0.0562(16) 0.0119(12) 0.0001(12) 0.0128(11)
C22 0.0520(16) 0.0402(14) 0.0604(17) 0.0189(12) 0.0080(13) 0.0042(12)
C23 0.0387(13) 0.0370(13) 0.0577(15) 0.0121(11) 0.0088(11) 0.0065(10)
C24 0.0339(11) 0.0228(9) 0.0296(10) 0.0027(8) 0.0007(8) -0.0024(8)
C25 0.0353(11) 0.0323(11) 0.0399(12) -0.0020(9) -0.0015(9) 0.0014(9)
C26 0.0385(13) 0.0372(13) 0.0491(14) 0.0010(11) -0.0098(11) 0.0003(10)
C27 0.0562(16) 0.0370(13) 0.0354(12) -0.0014(10) -0.0066(11) -0.0102(11)
C28 0.0534(15) 0.0400(13) 0.0410(13) -0.0132(10) 0.0089(11) -0.0111(11)
C29 0.0359(12) 0.0333(12) 0.0428(12) -0.0072(10) 0.0082(10) -0.0054(9)
C30 0.0308(10) 0.0326(11) 0.0329(11) 0.0054(9) 0.0059(8) 0.0046(9)
C31 0.0389(12) 0.0304(11) 0.0468(13) 0.0104(10) 0.0039(10) -0.0001(9)
C32 0.0464(14) 0.0375(13) 0.0640(17) 0.0207(12) 0.0082(12) 0.0028(11)
C33 0.0516(16) 0.0576(18) 0.0559(16) 0.0317(14) 0.0123(13) 0.0155(13)
C34 0.0553(16) 0.0655(19) 0.0345(13) 0.0139(12) 0.0057(11) 0.0193(14)
C35 0.0469(14) 0.0438(14) 0.0327(11) 0.0035(10) 0.0055(10) 0.0103(11)
P36 0.0256(2) 0.0313(3) 0.0318(3) 0.0009(2) 0.0019(2) 0.0029(2)
C37 0.0410(12) 0.0443(13) 0.0297(11) 0.0036(9) 0.0030(9) 0.0063(10)
P38 0.0308(3) 0.0327(3) 0.0334(3) 0.0095(2) 0.0002(2) 0.0010(2)
C39 0.0269(10) 0.0319(11) 0.0398(12) -0.0035(9) -0.0037(8) 0.0051(8)
C40 0.0435(14) 0.0342(12) 0.0516(15) 0.0044(11) 0.0083(11) 0.0069(10)
C41 0.0477(16) 0.0411(15) 0.091(2) 0.0215(15) 0.0111(15) 0.0061(12)
C42 0.0446(16) 0.0290(14) 0.135(4) -0.0037(17) -0.0178(19) 0.0019(11)
C43 0.083(3) 0.0466(18) 0.092(3) -0.0329(19) -0.035(2) 0.0234(17)
C44 0.0657(19) 0.0526(17) 0.0471(15) -0.0168(13) -0.0155(13) 0.0221(14)
C45 0.0273(16) 0.0330(19) 0.056(2) -0.0011(18) 0.0066(14) 0.0024(12)
C46 0.0316(17) 0.043(2) 0.063(3) -0.003(2) -0.0053(17) 0.0048(14)
C47 0.0334(19) 0.050(2) 0.097(4) -0.008(2) -0.011(2) 0.0033(16)
C48 0.031(2) 0.069(3) 0.137(5) 0.022(3) 0.013(3) 0.0003(19)
C49 0.046(3) 0.160(8) 0.117(5) 0.045(5) 0.034(3) 0.001(3)
C50 0.038(2) 0.135(6) 0.073(3) 0.017(3) 0.021(2) -0.004(3)
C51 0.0493(15) 0.0401(14) 0.0439(13) 0.0122(11) 0.0079(11) -0.0030(11)
C52 0.0524(17) 0.065(2) 0.074(2) 0.0275(17) 0.0096(15) -0.0059(15)
C53 0.062(2) 0.072(2) 0.093(3) 0.022(2) 0.0180(19) -0.0167(18)
C54 0.088(3) 0.0497(18) 0.069(2) 0.0188(15) 0.0273(19) -0.0090(17)
C55 0.081(2) 0.0430(16) 0.0589(18) 0.0200(13) 0.0140(16) 0.0023(15)
C56 0.0572(17) 0.0425(14) 0.0483(15) 0.0138(12) 0.0072(12) 0.0034(12)
C57 0.0375(19) 0.034(2) 0.034(2) 0.0185(16) -0.0066(16) 0.0019(15)
C58 0.063(3) 0.043(2) 0.041(2) 0.0080(18) -0.021(2) 0.009(2)
C59 0.090(5) 0.045(2) 0.057(3) 0.013(2) -0.040(4) -0.003(3)
C60 0.056(3) 0.052(3) 0.065(4) 0.029(3) -0.026(3) -0.013(3)
C61 0.037(2) 0.077(4) 0.056(3) 0.032(4) -0.005(2) -0.002(2)
C62 0.038(2) 0.056(3) 0.040(2) 0.018(2) -0.0023(16) 0.0018(19)
P70 0.0542(4) 0.0377(3) 0.0297(3) 0.0001(2) 0.0014(3) 0.0011(3)
F71 0.0732(13) 0.122(2) 0.0446(10) 0.0098(11) 0.0158(9) -0.0112(13)
F72 0.0703(12) 0.0912(15) 0.0560(10) 0.0123(10) -0.0036(9) 0.0258(11)
F73 0.178(3) 0.0406(10) 0.0548(11) 0.0044(8) -0.0264(14) -0.0217(13)
F74 0.0621(12) 0.0833(15) 0.0721(13) 0.0191(11) -0.0101(10) 0.0037(10)
F75 0.1017(17) 0.0531(11) 0.0734(13) -0.0203(9) -0.0027(11) -0.0091(11)
F76 0.0883(15) 0.0845(14) 0.0420(9) 0.0139(9) 0.0199(9) 0.0130(11)
C80 0.028(4) 0.077(5) 0.068(5) -0.024(4) 0.021(3) 0.020(4)
Cl81 0.0621(18) 0.117(3) 0.081(2) -0.0260(19) 0.0047(15) -0.0183(17)
Cl82 0.0773(19) 0.095(2) 0.0751(18) 0.0367(16) 0.0061(14) -0.0014(16)

loop_
_atom_type_symbol
_atom_type_description
_atom_type_scat_dispersion_real
_atom_type_scat_dispersion_imag
_atom_type_scat_source
C C 0.0181 0.0091 'International Tables Vol C Tables 4.2.6.8 and 6.1.1.4'
H H 0.0000 0.0000 'International Tables Vol C Tables 4.2.6.8 and 6.1.1.4'
Cl Cl 0.3639 0.7018 'International Tables Vol C Tables 4.2.6.8 and 6.1.1.4'
F F 0.0727 0.0534 'International Tables Vol C Tables 4.2.6.8 and 6.1.1.4'
N N 0.0311 0.0180 'International Tables Vol C Tables 4.2.6.8 and 6.1.1.4'
P P 0.2955 0.4335 'International Tables Vol C Tables 4.2.6.8 and 6.1.1.4'
Ru Ru 0.0552 3.2960 'International Tables Vol C Tables 4.2.6.8 and 6.1.1.4'
S S 0.3331 0.5567 'International Tables Vol C Tables 4.2.6.8 and 6.1.1.4'

loop_
_geom_angle_atom_site_label_1
_geom_angle_atom_site_label_2
_geom_angle_atom_site_label_3
_geom_angle
_geom_angle_site_symmetry_3
P11 Ru1 P9 72.574(19) .
P11 Ru1 P38 96.73(2) .
P9 Ru1 P38 104.05(2) .
P11 Ru1 P36 101.89(2) .
P9 Ru1 P36 172.85(2) .
P38 Ru1 P36 71.73(2) .
P11 Ru1 S3 96.71(2) .
P9 Ru1 S3 90.53(2) .
P38 Ru1 S3 162.58(2) .
P36 Ru1 S3 94.66(2) .
P11 Ru1 S1 159.39(2) .
P9 Ru1 S1 90.26(2) .
P38 Ru1 S1 98.51(2) .
P36 Ru1 S1 96.03(2) .
S3 Ru1 S1 71.55(2) .
C2 S1 Ru1 87.83(9) .
N4 C2 S3 122.9(3) .
N4 C2 S1 124.6(3) .
S3 C2 S1 112.48(15) .
C2 S3 Ru1 88.08(10) .
C2 N4 C5 123.0(3) .
C2 N4 C8 120.6(3) .
C5 N4 C8 116.3(3) .
N4 C5 C6 114.2(4) .
C7 C6 C5 177.1(6) .
C18 P9 C12 100.83(11) .
C18 P9 C10 107.44(11) .
C12 P9 C10 108.21(11) .
C18 P9 Ru1 123.28(8) .
C12 P9 Ru1 120.06(8) .
C10 P9 Ru1 95.81(7) .
P9 C10 P11 95.55(11) .
C24 P11 C30 101.47(10) .
C24 P11 C10 106.04(10) .
C30 P11 C10 105.81(10) .
C24 P11 Ru1 124.63(7) .
C30 P11 Ru1 120.69(8) .
C10 P11 Ru1 95.79(7) .
C17 C12 C13 118.6(2) .
C17 C12 P9 124.03(19) .
C13 C12 P9 117.3(2) .
C14 C13 C12 120.7(3) .
C15 C14 C13 120.1(3) .
C14 C15 C16 119.9(3) .
C15 C16 C17 120.5(3) .
C12 C17 C16 120.2(3) .
C23 C18 C19 119.8(2) .
C23 C18 P9 119.90(19) .
C19 C18 P9 120.32(19) .
C20 C19 C18 120.3(3) .
C19 C20 C21 119.8(3) .
C22 C21 C20 120.1(2) .
C21 C22 C23 120.1(3) .
C18 C23 C22 120.0(2) .
C25 C24 C29 119.2(2) .
C25 C24 P11 122.32(18) .
C29 C24 P11 118.51(17) .
C24 C25 C26 120.2(2) .
C27 C26 C25 120.3(2) .
C26 C27 C28 119.8(2) .
C27 C28 C29 120.1(2) .
C28 C29 C24 120.4(2) .
C35 C30 C31 118.6(2) .
C35 C30 P11 119.58(19) .
C31 C30 P11 121.66(18) .
C32 C31 C30 120.3(3) .
C33 C32 C31 120.6(3) .
C32 C33 C34 119.6(2) .
C33 C34 C35 120.4(3) .
C30 C35 C34 120.4(3) .
C39 P36 C45' 95.4(3) .
C39 P36 C45 103.45(13) .
C39 P36 C37 107.91(11) .
C45' P36 C37 102.2(3) .
C45 P36 C37 108.34(12) .
C39 P36 Ru1 122.68(8) .
C45' P36 Ru1 130.6(3) .
C45 P36 Ru1 118.06(12) .
C37 P36 Ru1 95.14(8) .
P36 C37 P38 96.16(11) .
C57 P38 C51 101.17(16) .
C57 P38 C37 103.5(2) .
C51 P38 C37 104.49(12) .
C51 P38 C57' 102.2(5) .
C37 P38 C57' 111.5(4) .
C57 P38 Ru1 129.34(16) .
C51 P38 Ru1 118.97(9) .
C37 P38 Ru1 95.44(7) .
C57' P38 Ru1 122.9(4) .
C44 C39 C40 119.7(3) .
C44 C39 P36 121.2(2) .
C40 C39 P36 119.09(18) .
C39 C40 C41 120.1(3) .
C42 C41 C40 119.6(3) .
C43 C42 C41 120.2(3) .
C42 C43 C44 120.6(3) .
C43 C44 C39 119.8(3) .
C46 C45 C50 120.0 .
C46 C45 P36 117.40(15) .
C50 C45 P36 122.59(15) .
C45 C46 C47 120.0 .
C48 C47 C46 120.0 .
C47 C48 C49 120.0 .
C48 C49 C50 120.0 .
C49 C50 C45 120.0 .
C46' C45' C50' 120.0 .
C46' C45' P36 116.9(5) .
C50' C45' P36 123.1(5) .
C45' C46' C47' 120.0 .
C48' C47' C46' 120.0 .
C49' C48' C47' 120.0 .
C50' C49' C48' 120.0 .
C50' C49' Cl87 82.4(5) 3_566
C48' C49' Cl87 132.7(5) 3_566
C49' C50' C45' 120.0 .
C56 C51 C52 118.7(3) .
C56 C51 P38 122.1(2) .
C52 C51 P38 119.1(2) .
C51 C52 C53 120.4(3) .
C54 C53 C52 119.7(4) .
C55 C54 C53 120.1(3) .
C54 C55 C56 120.5(3) .
C55 C56 C51 120.4(3) .
C58 C57 C62 120.0 .
C58 C57 P38 120.8(2) .
C62 C57 P38 119.2(2) .
C59 C58 C57 120.0 .
C60 C59 C58 120.0 .
C59 C60 C61 120.0 .
C62 C61 C60 120.0 .
C61 C62 C57 120.0 .
C58' C57' C62' 120.0 .
C58' C57' P38 119.3(6) .
C62' C57' P38 120.7(6) .
C57' C58' C59' 120.0 .
C58' C59' C60' 120.0 .
C59' C60' C61' 120.0 .
C62' C61' C60' 120.0 .
C61' C62' C57' 120.0 .
F73 P70 F72 90.86(14) .
F73 P70 F75 178.99(15) .
F72 P70 F75 90.15(13) .
F73 P70 F76 90.60(14) .
F72 P70 F76 91.19(12) .
F75 P70 F76 89.38(13) .
F73 P70 F71 90.07(15) .
F72 P70 F71 89.56(12) .
F75 P70 F71 89.94(14) .
F76 P70 F71 178.99(14) .
F73 P70 F74 89.31(14) .
F72 P70 F74 179.74(14) .
F75 P70 F74 89.68(13) .
F76 P70 F74 88.61(12) .
F71 P70 F74 90.64(13) .
Cl82 C80 Cl81 127.5(7) .
Cl87 C85 Cl86 134.0(14) .
C85 Cl87 C49' 174.3(15) 3_566

loop_
_geom_bond_atom_site_label_1
_geom_bond_atom_site_label_2
_geom_bond_distance
_geom_bond_site_symmetry_2
Ru1 P11 2.3157(5) .
Ru1 P9 2.3246(6) .
Ru1 P38 2.3355(6) .
Ru1 P36 2.3497(6) .
Ru1 S3 2.4286(6) .
Ru1 S1 2.4309(6) .
S1 C2 1.712(3) .
C2 N4 1.329(4) .
C2 S3 1.704(3) .
N4 C5 1.402(5) .
N4 C8 1.476(6) .
C5 C6 1.475(6) .
C6 C7 1.200(6) .
P9 C18 1.823(2) .
P9 C12 1.825(2) .
P9 C10 1.849(2) .
C10 P11 1.860(2) .
P11 C24 1.822(2) .
P11 C30 1.835(2) .
C12 C17 1.389(4) .
C12 C13 1.396(4) .
C13 C14 1.384(4) .
C14 C15 1.374(5) .
C15 C16 1.379(5) .
C16 C17 1.389(4) .
C18 C23 1.385(4) .
C18 C19 1.385(4) .
C19 C20 1.385(4) .
C20 C21 1.386(4) .
C21 C22 1.381(4) .
C22 C23 1.389(4) .
C24 C25 1.388(3) .
C24 C29 1.392(3) .
C25 C26 1.388(3) .
C26 C27 1.382(4) .
C27 C28 1.383(4) .
C28 C29 1.387(4) .
C30 C35 1.392(3) .
C30 C31 1.398(3) .
C31 C32 1.392(3) .
C32 C33 1.378(5) .
C33 C34 1.381(5) .
C34 C35 1.395(4) .
P36 C39 1.823(2) .
P36 C45' 1.834(6) .
P36 C45 1.8373(18) .
P36 C37 1.841(2) .
C37 P38 1.848(3) .
P38 C57 1.830(2) .
P38 C51 1.831(3) .
P38 C57' 1.851(7) .
C39 C44 1.386(4) .
C39 C40 1.386(4) .
C40 C41 1.392(4) .
C41 C42 1.378(6) .
C42 C43 1.374(6) .
C43 C44 1.380(5) .
C45 C46 1.3900 .
C45 C50 1.3900 .
C46 C47 1.3900 .
C47 C48 1.3900 .
C48 C49 1.3900 .
C49 C50 1.3900 .
C45' C46' 1.3900 .
C45' C50' 1.3900 .
C46' C47' 1.3900 .
C47' C48' 1.3900 .
C48' C49' 1.3900 .
C49' C50' 1.3900 .
C49' Cl87 2.122(13) 3_566
C51 C56 1.392(4) .
C51 C52 1.393(4) .
C52 C53 1.397(5) .
C53 C54 1.379(6) .
C54 C55 1.376(6) .
C55 C56 1.382(4) .
C57 C58 1.3900 .
C57 C62 1.3900 .
C58 C59 1.3900 .
C59 C60 1.3900 .
C60 C61 1.3900 .
C61 C62 1.3900 .
C57' C58' 1.3900 .
C57' C62' 1.3900 .
C58' C59' 1.3900 .
C59' C60' 1.3900 .
C60' C61' 1.3900 .
C61' C62' 1.3900 .
P70 F73 1.580(2) .
P70 F72 1.582(2) .
P70 F75 1.582(2) .
P70 F76 1.5855(19) .
P70 F71 1.5907(19) .
P70 F74 1.593(2) .
C80 Cl82 1.571(10) .
C80 Cl81 1.616(8) .
C85 Cl87 1.604(13) .
C85 Cl86 1.612(13) .
Cl87 C49' 2.12(5) 3_566
